data_2214551
loop_
_publ_author_name
'Neuba, Adam'
'Seewald, Oliver'
'Fl\"orke, Ulrich'
'Henkel, Gerald'

_publ_section_title Di-\m-oxido-bis{[1,3-bis(tetramethylguanidino)propane-\k^2^<i>N</i>,<i>N</i>']bromidomanganese(III)}
_journal_coeditor_code BT2430
_journal_issue 8
_journal_name_full 'Acta Crystallographica Section E'
_journal_page_first m2099
_journal_page_last m2100
_journal_paper_doi 10.1107/S1600536807032801
_journal_volume 63
_journal_year 2007
_chemical_formula_iupac '[Mn2 Br2 O2 (C13 H30 N6)2]'
_chemical_formula_moiety 'C26 H60 Br2 Mn2 N12 O2'
_chemical_formula_sum 'C26 H60 Br2 Mn2 N12 O2'
_chemical_formula_weight 842.56
_chemical_name_systematic
;
Di-\m-oxido-bis{[1,3-bis(tetramethylguanidino)propane-
\k^2^<i>N</i>,<i>N</i>']bromidomanganese(III)}
;
_space_group_IT_number 15
_symmetry_cell_setting monoclinic
_symmetry_space_group_name_Hall '-C 2yc'
_symmetry_space_group_name_H-M 'C 1 2/c 1'
_atom_sites_solution_hydrogens difmap
_atom_sites_solution_primary direct
_atom_sites_solution_secondary difmap
_audit_creation_method SHELXL97
_cell_angle_alpha 90.00
_cell_angle_beta 90.030(10)
_cell_angle_gamma 90.00
_cell_formula_units_Z 4
_cell_length_a 19.592(4)
_cell_length_b 9.2077(17)
_cell_length_c 19.767(4)
_cell_measurement_reflns_used 4977
_cell_measurement_temperature 120(2)
_cell_measurement_theta_max 28.05
_cell_measurement_theta_min 2.31
_cell_volume 3565.9(12)
_computing_cell_refinement 'SAINT (Bruker, 2002)'
_computing_data_collection 'SMART (Bruker, 2002)'
_computing_data_reduction SAINT
_computing_molecular_graphics SHELXTL
_computing_publication_material SHELXTL
_computing_structure_refinement SHELXTL
_computing_structure_solution 'SHELXTL (Bruker, 2002)'
_diffrn_ambient_temperature 120(2)
_diffrn_measured_fraction_theta_full 0.997
_diffrn_measured_fraction_theta_max 0.997
_diffrn_measurement_device_type 'Bruker SMART CCD area-detector'
_diffrn_measurement_method '\f and \w'
_diffrn_radiation_monochromator graphite
_diffrn_radiation_source 'sealed tube'
_diffrn_radiation_type MoK\a
_diffrn_radiation_wavelength 0.71073
_diffrn_reflns_av_R_equivalents 0.0377
_diffrn_reflns_av_sigmaI/netI 0.0383
_diffrn_reflns_limit_h_max 24
_diffrn_reflns_limit_h_min -25
_diffrn_reflns_limit_k_max 12
_diffrn_reflns_limit_k_min -12
_diffrn_reflns_limit_l_max 25
_diffrn_reflns_limit_l_min -26
_diffrn_reflns_number 16870
_diffrn_reflns_theta_full 27.88
_diffrn_reflns_theta_max 27.88
_diffrn_reflns_theta_min 2.06
_diffrn_standards_decay_% 0
_diffrn_standards_interval_time 430
_diffrn_standards_number 2980
_exptl_absorpt_coefficient_mu 2.992
_exptl_absorpt_correction_T_max 0.3216
_exptl_absorpt_correction_T_min 0.2904
_exptl_absorpt_correction_type multi-scan
_exptl_absorpt_process_details '(SADABS; Bruker, 2002)'
_exptl_crystal_colour red
_exptl_crystal_density_diffrn 1.569
_exptl_crystal_density_method 'not measured'
_exptl_crystal_description block
_exptl_crystal_F_000 1744
_exptl_crystal_size_max 0.43
_exptl_crystal_size_mid 0.40
_exptl_crystal_size_min 0.38
_refine_diff_density_max 0.850
_refine_diff_density_min -0.427
_refine_ls_extinction_method none
_refine_ls_goodness_of_fit_ref 1.035
_refine_ls_hydrogen_treatment constr
_refine_ls_matrix_type full
_refine_ls_number_parameters 199
_refine_ls_number_reflns 4242
_refine_ls_number_restraints 0
_refine_ls_restrained_S_all 1.035
_refine_ls_R_factor_all 0.0458
_refine_ls_R_factor_gt 0.0372
_refine_ls_shift/su_max 0.001
_refine_ls_shift/su_mean 0.000
_refine_ls_structure_factor_coef Fsqd
_refine_ls_weighting_details 'calc w = 1/[\s^2^(Fo^2^)+(0.0555P)^2^+4.3912P] where P=(Fo^2^+2Fc^2^)/3'
_refine_ls_weighting_scheme calc
_refine_ls_wR_factor_gt 0.0937
_refine_ls_wR_factor_ref 0.0977
_reflns_number_gt 3584
_reflns_number_total 4242
_reflns_threshold_expression I>2\s(I)
_cod_data_source_file bt2430.cif
_cod_data_source_block I
_cod_original_cell_volume 3566.0(11)
_cod_original_sg_symbol_H-M C2/c
_cod_database_code 2214551
_cod_database_fobs_code 2214551

loop_
_symmetry_equiv_pos_as_xyz
'x, y, z'
'-x, y, -z+1/2'
'x+1/2, y+1/2, z'
'-x+1/2, y+1/2, -z+1/2'
'-x, -y, -z'
'x, -y, z-1/2'
'-x+1/2, -y+1/2, -z'
'x+1/2, -y+1/2, z-1/2'

loop_
_atom_site_type_symbol
_atom_site_label
_atom_site_fract_x
_atom_site_fract_y
_atom_site_fract_z
_atom_site_U_iso_or_equiv
_atom_site_adp_type
_atom_site_calc_flag
_atom_site_refinement_flags
_atom_site_occupancy
Br Br1 0.144709(14) 0.50925(3) 0.428308(14) 0.02284(10) Uani d . 1
Mn Mn1 0.181051(19) 0.74639(4) 0.503835(19) 0.01510(11) Uani d . 1
O O1 0.24607(9) 0.82399(19) 0.44903(9) 0.0175(4) Uani d . 1
N N1 0.11406(11) 0.6931(2) 0.58156(11) 0.0176(4) Uani d . 1
N N2 0.17932(12) 0.7459(2) 0.67596(11) 0.0202(5) Uani d . 1
N N3 0.11891(13) 0.5314(2) 0.67283(12) 0.0225(5) Uani d . 1
N N4 0.10314(11) 0.8676(2) 0.45995(11) 0.0179(4) Uani d . 1
N N5 0.15979(11) 1.0805(2) 0.43426(11) 0.0198(5) Uani d . 1
N N6 0.08802(13) 0.9809(2) 0.35454(12) 0.0227(5) Uani d . 1
C C1 0.13683(13) 0.6562(3) 0.64095(13) 0.0186(5) Uani d . 1
C C2 0.18411(16) 0.8976(3) 0.65726(14) 0.0257(6) Uani d . 1
H H2A 0.1415 0.9282 0.6356 0.038 Uiso calc R 1
H H2B 0.2221 0.9110 0.6257 0.038 Uiso calc R 1
H H2C 0.1920 0.9563 0.6979 0.038 Uiso calc R 1
C C3 0.24051(15) 0.6906(3) 0.70875(15) 0.0287(6) Uani d . 1
H H3A 0.2340 0.5880 0.7202 0.043 Uiso calc R 1
H H3B 0.2493 0.7461 0.7502 0.043 Uiso calc R 1
H H3C 0.2795 0.7005 0.6780 0.043 Uiso calc R 1
C C4 0.11317(19) 0.5181(3) 0.74572(15) 0.0316(7) Uani d . 1
H H4A 0.1244 0.6113 0.7669 0.047 Uiso calc R 1
H H4B 0.1449 0.4434 0.7619 0.047 Uiso calc R 1
H H4C 0.0664 0.4906 0.7576 0.047 Uiso calc R 1
C C5 0.10379(16) 0.4014(3) 0.63481(15) 0.0277(6) Uani d . 1
H H5A 0.1090 0.4211 0.5864 0.042 Uiso calc R 1
H H5B 0.0568 0.3709 0.6440 0.042 Uiso calc R 1
H H5C 0.1353 0.3239 0.6482 0.042 Uiso calc R 1
C C6 0.04418(13) 0.6489(3) 0.56308(14) 0.0204(5) Uani d . 1
H H6A 0.0186 0.6224 0.6044 0.025 Uiso calc R 1
H H6B 0.0460 0.5624 0.5334 0.025 Uiso calc R 1
C C7 0.00763(13) 0.7711(3) 0.52682(14) 0.0218(5) Uani d . 1
H H7A -0.0414 0.7461 0.5232 0.026 Uiso calc R 1
H H7B 0.0113 0.8603 0.5546 0.026 Uiso calc R 1
C C8 0.03464(13) 0.8032(3) 0.45688(14) 0.0202(5) Uani d . 1
H H8A 0.0364 0.7122 0.4303 0.024 Uiso calc R 1
H H8B 0.0033 0.8711 0.4336 0.024 Uiso calc R 1
C C9 0.11696(13) 0.9723(3) 0.41713(14) 0.0180(5) Uani d . 1
C C10 0.17422(15) 1.1128(3) 0.50419(14) 0.0236(6) Uani d . 1
H H10A 0.1381 1.0723 0.5328 0.035 Uiso calc R 1
H H10B 0.1763 1.2182 0.5105 0.035 Uiso calc R 1
H H10C 0.2181 1.0696 0.5169 0.035 Uiso calc R 1
C C11 0.21030(15) 1.1363(3) 0.38758(15) 0.0261(6) Uani d . 1
H H11A 0.1973 1.1105 0.3412 0.039 Uiso calc R 1
H H11B 0.2549 1.0938 0.3981 0.039 Uiso calc R 1
H H11C 0.2128 1.2422 0.3918 0.039 Uiso calc R 1
C C12 0.07306(16) 0.8521(3) 0.31598(15) 0.0286(6) Uani d . 1
H H12A 0.0875 0.7662 0.3415 0.043 Uiso calc R 1
H H12B 0.0977 0.8556 0.2729 0.043 Uiso calc R 1
H H12C 0.0239 0.8469 0.3073 0.043 Uiso calc R 1
C C13 0.06961(17) 1.1172(3) 0.32315(15) 0.0292(6) Uani d . 1
H H13A 0.0822 1.1976 0.3531 0.044 Uiso calc R 1
H H13B 0.0203 1.1193 0.3150 0.044 Uiso calc R 1
H H13C 0.0938 1.1271 0.2800 0.044 Uiso calc R 1

loop_
_atom_site_aniso_label
_atom_site_aniso_U_11
_atom_site_aniso_U_22
_atom_site_aniso_U_33
_atom_site_aniso_U_12
_atom_site_aniso_U_13
_atom_site_aniso_U_23
Br1 0.02406(16) 0.01950(14) 0.02495(16) -0.00028(10) 0.00025(11) -0.00428(10)
Mn1 0.01504(19) 0.01594(19) 0.01433(19) 0.00004(14) 0.00055(14) 0.00107(14)
O1 0.0163(9) 0.0198(9) 0.0163(9) 0.0007(7) 0.0000(7) 0.0034(7)
N1 0.0159(11) 0.0200(10) 0.0171(10) -0.0006(8) 0.0028(8) 0.0006(8)
N2 0.0225(11) 0.0224(11) 0.0157(10) -0.0013(9) 0.0004(9) -0.0004(8)
N3 0.0287(13) 0.0214(11) 0.0174(11) -0.0018(10) 0.0021(9) 0.0028(9)
N4 0.0151(10) 0.0185(10) 0.0201(11) 0.0002(8) -0.0001(8) 0.0013(8)
N5 0.0203(11) 0.0189(11) 0.0203(11) 0.0020(9) 0.0035(9) 0.0007(9)
N6 0.0278(13) 0.0217(11) 0.0187(11) 0.0025(9) -0.0007(10) 0.0020(9)
C1 0.0183(13) 0.0201(12) 0.0175(12) 0.0029(10) 0.0036(10) -0.0023(10)
C2 0.0319(16) 0.0221(13) 0.0230(14) -0.0041(11) 0.0011(12) -0.0019(11)
C3 0.0268(15) 0.0368(16) 0.0225(14) 0.0046(12) -0.0032(12) -0.0050(12)
C4 0.0430(19) 0.0316(16) 0.0201(14) -0.0015(13) 0.0040(13) 0.0070(12)
C5 0.0302(16) 0.0219(13) 0.0311(16) -0.0022(11) -0.0009(13) -0.0001(12)
C6 0.0155(12) 0.0227(13) 0.0231(13) -0.0028(10) 0.0023(10) 0.0036(10)
C7 0.0153(12) 0.0235(13) 0.0265(14) 0.0004(10) 0.0000(10) 0.0023(11)
C8 0.0163(12) 0.0221(13) 0.0222(13) -0.0008(10) -0.0026(10) 0.0018(10)
C9 0.0144(12) 0.0194(12) 0.0202(13) 0.0050(10) -0.0003(10) -0.0011(10)
C10 0.0251(14) 0.0191(13) 0.0266(14) -0.0009(11) -0.0027(11) -0.0020(11)
C11 0.0260(15) 0.0211(13) 0.0313(15) -0.0038(11) 0.0087(12) -0.0013(11)
C12 0.0333(16) 0.0311(15) 0.0214(14) -0.0048(12) -0.0018(12) -0.0014(12)
C13 0.0375(17) 0.0315(15) 0.0187(13) 0.0051(13) 0.0008(12) 0.0081(11)

loop_
_atom_type_symbol
_atom_type_description
_atom_type_scat_dispersion_real
_atom_type_scat_dispersion_imag
_atom_type_scat_source
C C 0.0033 0.0016 'International Tables Vol C Tables 4.2.6.8 and 6.1.1.4'
H H 0.0000 0.0000 'International Tables Vol C Tables 4.2.6.8 and 6.1.1.4'
N N 0.0061 0.0033 'International Tables Vol C Tables 4.2.6.8 and 6.1.1.4'
O O 0.0106 0.0060 'International Tables Vol C Tables 4.2.6.8 and 6.1.1.4'
Mn Mn 0.3368 0.7283 'International Tables Vol C Tables 4.2.6.8 and 6.1.1.4'
Br Br -0.2901 2.4595 'International Tables Vol C Tables 4.2.6.8 and 6.1.1.4'

loop_
_geom_angle_atom_site_label_1
_geom_angle_atom_site_label_2
_geom_angle_atom_site_label_3
_geom_angle_site_symmetry_1
_geom_angle_site_symmetry_3
_geom_angle
_geom_angle_publ_flag
O1 Mn1 O1 . 7_566 84.00(8) y
O1 Mn1 N1 . . 167.18(8) y
O1 Mn1 N1 7_566 . 91.89(8) y
O1 Mn1 N4 . . 93.15(8) y
O1 Mn1 N4 7_566 . 167.96(8) y
N1 Mn1 N4 . . 88.36(9) y
O1 Mn1 Br1 . . 99.81(6) y
O1 Mn1 Br1 7_566 . 101.45(6) y
N1 Mn1 Br1 . . 92.90(6) y
N4 Mn1 Br1 . . 90.56(6) y
Mn1 O1 Mn1 . 7_566 96.00(8) y
C1 N1 C6 . . 118.0(2) ?
C1 N1 Mn1 . . 120.79(18) ?
C6 N1 Mn1 . . 117.94(17) ?
C1 N2 C2 . . 119.7(2) ?
C1 N2 C3 . . 121.2(2) ?
C2 N2 C3 . . 113.4(2) ?
C1 N3 C5 . . 120.9(2) ?
C1 N3 C4 . . 123.6(2) ?
C5 N3 C4 . . 115.5(2) ?
C9 N4 C8 . . 117.3(2) ?
C9 N4 Mn1 . . 120.79(18) ?
C8 N4 Mn1 . . 118.13(16) ?
C9 N5 C10 . . 121.0(2) ?
C9 N5 C11 . . 121.9(2) ?
C10 N5 C11 . . 113.9(2) ?
C9 N6 C12 . . 121.1(2) ?
C9 N6 C13 . . 123.0(2) ?
C12 N6 C13 . . 115.9(2) ?
N1 C1 N3 . . 123.5(2) ?
N1 C1 N2 . . 120.6(2) ?
N3 C1 N2 . . 115.8(2) ?
N2 C2 H2A . . 109.5 ?
N2 C2 H2B . . 109.5 ?
H2A C2 H2B . . 109.5 ?
N2 C2 H2C . . 109.5 ?
H2A C2 H2C . . 109.5 ?
H2B C2 H2C . . 109.5 ?
N2 C3 H3A . . 109.5 ?
N2 C3 H3B . . 109.5 ?
H3A C3 H3B . . 109.5 ?
N2 C3 H3C . . 109.5 ?
H3A C3 H3C . . 109.5 ?
H3B C3 H3C . . 109.5 ?
N3 C4 H4A . . 109.5 ?
N3 C4 H4B . . 109.5 ?
H4A C4 H4B . . 109.5 ?
N3 C4 H4C . . 109.5 ?
H4A C4 H4C . . 109.5 ?
H4B C4 H4C . . 109.5 ?
N3 C5 H5A . . 109.5 ?
N3 C5 H5B . . 109.5 ?
H5A C5 H5B . . 109.5 ?
N3 C5 H5C . . 109.5 ?
H5A C5 H5C . . 109.5 ?
H5B C5 H5C . . 109.5 ?
N1 C6 C7 . . 110.6(2) ?
N1 C6 H6A . . 109.5 ?
C7 C6 H6A . . 109.5 ?
N1 C6 H6B . . 109.5 ?
C7 C6 H6B . . 109.5 ?
H6A C6 H6B . . 108.1 ?
C8 C7 C6 . . 114.4(2) ?
C8 C7 H7A . . 108.7 ?
C6 C7 H7A . . 108.7 ?
C8 C7 H7B . . 108.7 ?
C6 C7 H7B . . 108.7 ?
H7A C7 H7B . . 107.6 ?
N4 C8 C7 . . 111.2(2) ?
N4 C8 H8A . . 109.4 ?
C7 C8 H8A . . 109.4 ?
N4 C8 H8B . . 109.4 ?
C7 C8 H8B . . 109.4 ?
H8A C8 H8B . . 108.0 ?
N4 C9 N5 . . 120.7(2) ?
N4 C9 N6 . . 122.9(2) ?
N5 C9 N6 . . 116.4(2) ?
N5 C10 H10A . . 109.5 ?
N5 C10 H10B . . 109.5 ?
H10A C10 H10B . . 109.5 ?
N5 C10 H10C . . 109.5 ?
H10A C10 H10C . . 109.5 ?
H10B C10 H10C . . 109.5 ?
N5 C11 H11A . . 109.5 ?
N5 C11 H11B . . 109.5 ?
H11A C11 H11B . . 109.5 ?
N5 C11 H11C . . 109.5 ?
H11A C11 H11C . . 109.5 ?
H11B C11 H11C . . 109.5 ?
N6 C12 H12A . . 109.5 ?
N6 C12 H12B . . 109.5 ?
H12A C12 H12B . . 109.5 ?
N6 C12 H12C . . 109.5 ?
H12A C12 H12C . . 109.5 ?
H12B C12 H12C . . 109.5 ?
N6 C13 H13A . . 109.5 ?
N6 C13 H13B . . 109.5 ?
H13A C13 H13B . . 109.5 ?
N6 C13 H13C . . 109.5 ?
H13A C13 H13C . . 109.5 ?
H13B C13 H13C . . 109.5 ?

loop_
_geom_bond_atom_site_label_1
_geom_bond_atom_site_label_2
_geom_bond_site_symmetry_2
_geom_bond_distance
_geom_bond_publ_flag
Br1 Mn1 . 2.7391(6) y
Mn1 O1 . 1.8188(18) y
Mn1 O1 7_566 1.8235(18) y
Mn1 N1 . 2.080(2) y
Mn1 N4 . 2.080(2) y
Mn1 Mn1 7_566 2.7068(9) y
O1 Mn1 7_566 1.8236(18) ?
N1 C1 . 1.301(3) y
N1 C6 . 1.474(3) ?
N2 C1 . 1.362(3) y
N2 C2 . 1.448(3) ?
N2 C3 . 1.455(4) ?
N3 C1 . 1.357(3) y
N3 C5 . 1.444(4) ?
N3 C4 . 1.450(4) ?
N4 C9 . 1.311(3) y
N4 C8 . 1.468(3) ?
N5 C9 . 1.346(4) y
N5 C10 . 1.442(3) ?
N5 C11 . 1.447(3) ?
N6 C9 . 1.363(3) y
N6 C12 . 1.440(4) ?
N6 C13 . 1.445(4) ?
C2 H2A . 0.9800 ?
C2 H2B . 0.9800 ?
C2 H2C . 0.9800 ?
C3 H3A . 0.9800 ?
C3 H3B . 0.9800 ?
C3 H3C . 0.9800 ?
C4 H4A . 0.9800 ?
C4 H4B . 0.9800 ?
C4 H4C . 0.9800 ?
C5 H5A . 0.9800 ?
C5 H5B . 0.9800 ?
C5 H5C . 0.9800 ?
C6 C7 . 1.514(4) ?
C6 H6A . 0.9900 ?
C6 H6B . 0.9900 ?
C7 C8 . 1.510(4) ?
C7 H7A . 0.9900 ?
C7 H7B . 0.9900 ?
C8 H8A . 0.9900 ?
C8 H8B . 0.9900 ?
C10 H10A . 0.9800 ?
C10 H10B . 0.9800 ?
C10 H10C . 0.9800 ?
C11 H11A . 0.9800 ?
C11 H11B . 0.9800 ?
C11 H11C . 0.9800 ?
C12 H12A . 0.9800 ?
C12 H12B . 0.9800 ?
C12 H12C . 0.9800 ?
C13 H13A . 0.9800 ?
C13 H13B . 0.9800 ?
C13 H13C . 0.9800 ?

loop_
_geom_hbond_atom_site_label_D
_geom_hbond_atom_site_label_H
_geom_hbond_atom_site_label_A
_geom_hbond_site_symmetry_A
_geom_hbond_distance_DH
_geom_hbond_distance_HA
_geom_hbond_distance_DA
_geom_hbond_angle_DHA
C11 H11C Br1 1_565 0.98 2.89 3.754(3) 147.6

loop_
_geom_torsion_atom_site_label_1
_geom_torsion_atom_site_label_2
_geom_torsion_atom_site_label_3
_geom_torsion_atom_site_label_4
_geom_torsion_site_symmetry_1
_geom_torsion_site_symmetry_4
_geom_torsion
O1 Mn1 O1 Mn1 7_566 7_566 0.0
N1 Mn1 O1 Mn1 . 7_566 71.8(4)
N4 Mn1 O1 Mn1 . 7_566 168.26(9)
Br1 Mn1 O1 Mn1 . 7_566 -100.62(7)
O1 Mn1 N1 C1 . . -58.7(5)
O1 Mn1 N1 C1 7_566 . 12.3(2)
N4 Mn1 N1 C1 . . -155.7(2)
Br1 Mn1 N1 C1 . . 113.8(2)
O1 Mn1 N1 C6 . . 142.1(3)
O1 Mn1 N1 C6 7_566 . -146.92(18)
N4 Mn1 N1 C6 . . 45.12(18)
Br1 Mn1 N1 C6 . . -45.36(18)
O1 Mn1 N4 C9 . . -9.4(2)
O1 Mn1 N4 C9 7_566 . 66.5(5)
N1 Mn1 N4 C9 . . 157.9(2)
Br1 Mn1 N4 C9 . . -109.2(2)
O1 Mn1 N4 C8 . . 148.21(19)
O1 Mn1 N4 C8 7_566 . -135.9(4)
N1 Mn1 N4 C8 . . -44.54(19)
Br1 Mn1 N4 C8 . . 48.34(18)
C6 N1 C1 N3 . . 32.9(4)
Mn1 N1 C1 N3 . . -126.3(2)
C6 N1 C1 N2 . . -144.9(2)
Mn1 N1 C1 N2 . . 55.9(3)
C5 N3 C1 N1 . . 32.1(4)
C4 N3 C1 N1 . . -147.6(3)
C5 N3 C1 N2 . . -150.0(3)
C4 N3 C1 N2 . . 30.3(4)
C2 N2 C1 N1 . . 17.6(4)
C3 N2 C1 N1 . . -134.1(3)
C2 N2 C1 N3 . . -160.4(2)
C3 N2 C1 N3 . . 48.0(3)
C1 N1 C6 C7 . . 138.4(2)
Mn1 N1 C6 C7 . . -61.8(3)
N1 C6 C7 C8 . . 69.5(3)
C9 N4 C8 C7 . . -140.8(2)
Mn1 N4 C8 C7 . . 60.9(3)
C6 C7 C8 N4 . . -69.2(3)
C8 N4 C9 N5 . . 147.5(2)
Mn1 N4 C9 N5 . . -54.7(3)
C8 N4 C9 N6 . . -30.5(4)
Mn1 N4 C9 N6 . . 127.3(2)
C10 N5 C9 N4 . . -20.4(4)
C11 N5 C9 N4 . . 138.2(3)
C10 N5 C9 N6 . . 157.8(2)
C11 N5 C9 N6 . . -43.7(4)
C12 N6 C9 N4 . . -35.3(4)
C13 N6 C9 N4 . . 143.8(3)
C12 N6 C9 N5 . . 146.6(3)
C13 N6 C9 N5 . . -34.3(4)
